data_1554582
loop_
_publ_author_name
'Gui, Yang'
'Liang, Xinping'
'Li, Yanan'
'Li, Kuiliang'
'Zha, Zhenggen'
'Wang, Zhiyong'

_publ_section_title
;
 Asymmetric synthesis of fluoroalkylated N,O-ketals via an organocatalytic
 dehydration/aminalization/aza-Michael desymmetrization
;
_journal_issue 7
_journal_name_full 'Organic Chemistry Frontiers'
_journal_page_first 942
_journal_paper_doi 10.1039/C8QO01397G
_journal_volume 6
_journal_year 2019
_chemical_absolute_configuration ad
_chemical_formula_sum 'C16 H14 F3 N O4 S'
_chemical_formula_weight 373.34
_space_group_crystal_system orthorhombic
_space_group_IT_number 19
_space_group_name_Hall 'P 2ac 2ab'
_space_group_name_H-M_alt 'P 21 21 21'
_atom_sites_solution_hydrogens geom
_audit_block_doi 10.5517/ccdc.csd.cc21bmrs
_audit_creation_method SHELXL-2013
_audit_update_record
;
2018-12-23 deposited with the CCDC.
2019-02-12 downloaded from the CCDC.
;
_cell_angle_alpha 90
_cell_angle_beta 90
_cell_angle_gamma 90
_cell_formula_units_Z 4
_cell_length_a 7.91930(10)
_cell_length_b 15.3744(2)
_cell_length_c 16.4929(2)
_cell_measurement_reflns_used 5287
_cell_measurement_temperature 291(2)
_cell_measurement_theta_max 70.9610
_cell_measurement_theta_min 5.3450
_cell_volume 2008.08(4)
_computing_cell_refinement 'CrysAlisPro (Rigaku OD, 2015)'
_computing_data_collection 'CrysAlisPro (Rigaku OD, 2015)'
_computing_data_reduction 'CrysAlisPro (Rigaku OD, 2015)'
_computing_molecular_graphics 'Ortep-3 (L. J. Farrugia, 2001)'
_computing_publication_material SHELXL-2013
_computing_structure_refinement 'SHELXL-2013 (Sheldrick, 2013)'
_computing_structure_solution 'SHELXS-97 (Sheldrick, 1997)'
_diffrn_ambient_temperature 291(2)
_diffrn_detector_area_resol_mean 5.2169
_diffrn_measured_fraction_theta_full 0.999
_diffrn_measured_fraction_theta_max 0.979
_diffrn_measurement_device_type 'SuperNova, Dual, Cu at zero, AtlasS2'
_diffrn_measurement_method '\w scans'
_diffrn_radiation_type CuK\a
_diffrn_radiation_wavelength 1.54184
_diffrn_reflns_av_R_equivalents 0.0198
_diffrn_reflns_av_unetI/netI 0.0201
_diffrn_reflns_Laue_measured_fraction_full 0.999
_diffrn_reflns_Laue_measured_fraction_max 0.979
_diffrn_reflns_limit_h_max 4
_diffrn_reflns_limit_h_min -9
_diffrn_reflns_limit_k_max 18
_diffrn_reflns_limit_k_min -15
_diffrn_reflns_limit_l_max 19
_diffrn_reflns_limit_l_min -19
_diffrn_reflns_number 6685
_diffrn_reflns_point_group_measured_fraction_full 0.994
_diffrn_reflns_point_group_measured_fraction_max 0.966
_diffrn_reflns_theta_full 67.684
_diffrn_reflns_theta_max 71.101
_diffrn_reflns_theta_min 3.931
_diffrn_source 'micro-focus sealed X-ray tube'
_exptl_absorpt_coefficient_mu 1.853
_exptl_absorpt_correction_T_max 1.00000
_exptl_absorpt_correction_T_min 0.66893
_exptl_absorpt_correction_type multi-scan
_exptl_absorpt_process_details
;
CrysAlisPro 1.171.38.46 (Rigaku Oxford Diffraction, 2015)
Empirical absorption correction using spherical harmonics,
 implemented in SCALE3 ABSPACK scaling algorithm.
;
_exptl_crystal_density_diffrn 1.235
_exptl_crystal_description blcok
_exptl_crystal_F_000 768
_exptl_crystal_size_max 0.250
_exptl_crystal_size_mid 0.240
_exptl_crystal_size_min 0.210
_platon_squeeze_details
;
;
_refine_diff_density_max 0.178
_refine_diff_density_min -0.325
_refine_diff_density_rms 0.046
_refine_ls_abs_structure_details
;
 Flack x determined using 1500 quotients [(I+)-(I-)]/[(I+)+(I-)]
 (Parsons and Flack (2004), Acta Cryst. A60, s61).
;
_refine_ls_abs_structure_Flack 0.001(11)
_refine_ls_extinction_method none
_refine_ls_goodness_of_fit_ref 1.046
_refine_ls_hydrogen_treatment constr
_refine_ls_matrix_type full
_refine_ls_number_parameters 228
_refine_ls_number_reflns 3761
_refine_ls_number_restraints 0
_refine_ls_restrained_S_all 1.046
_refine_ls_R_factor_all 0.0407
_refine_ls_R_factor_gt 0.0401
_refine_ls_shift/su_max 0.000
_refine_ls_shift/su_mean 0.000
_refine_ls_structure_factor_coef Fsqd
_refine_ls_weighting_details 'w=1/[\s^2^(Fo^2^)+(0.0796P)^2^+0.0962P] where P=(Fo^2^+2Fc^2^)/3'
_refine_ls_weighting_scheme calc
_refine_ls_wR_factor_gt 0.1113
_refine_ls_wR_factor_ref 0.1125
_reflns_Friedel_coverage 0.719
_reflns_Friedel_fraction_full 0.988
_reflns_Friedel_fraction_max 0.947
_reflns_number_gt 3655
_reflns_number_total 3761
_reflns_threshold_expression 'I > 2\s(I)'
_cod_data_source_file c8qo01397g2.cif
_cod_data_source_block shelxl
_cod_database_code 1554582
_shelx_space_group_comment
;
The symmetry employed for this shelxl refinement is uniquely defined
by the following loop, which should always be used as a source of
symmetry information in preference to the above space-group names.
They are only intended as comments.
;
_shelx_estimated_absorpt_t_min 0.654
_shelx_estimated_absorpt_t_max 0.697
_shelxl_version_number 2013-4

loop_
_space_group_symop_operation_xyz
'x, y, z'
'-x+1/2, -y, z+1/2'
'-x, y+1/2, -z+1/2'
'x+1/2, -y+1/2, -z'

loop_
_atom_site_label
_atom_site_type_symbol
_atom_site_fract_x
_atom_site_fract_y
_atom_site_fract_z
_atom_site_U_iso_or_equiv
_atom_site_adp_type
_atom_site_occupancy
_atom_site_site_symmetry_order
_atom_site_calc_flag
_atom_site_refinement_flags_posn
_atom_site_refinement_flags_adp
S1 S 0.08615(8) 0.47466(5) 0.27748(5) 0.0694(3) Uani 1 1 d . .
O4 O 0.4299(2) 0.31690(11) 0.24365(12) 0.0550(4) Uani 1 1 d . .
F3 F 0.4332(3) 0.40544(17) 0.09747(10) 0.0941(7) Uani 1 1 d . .
F1 F 0.6216(3) 0.45235(19) 0.17948(12) 0.0940(7) Uani 1 1 d . .
F2 F 0.4030(4) 0.52740(14) 0.15622(15) 0.0992(7) Uani 1 1 d . .
N1 N 0.1848(2) 0.39580(12) 0.22542(12) 0.0464(4) Uani 1 1 d . .
O2 O -0.0559(3) 0.4383(2) 0.3174(2) 0.1049(11) Uani 1 1 d . .
C3 C 0.1396(3) 0.30466(15) 0.24975(14) 0.0490(5) Uani 1 1 d . .
H3 H 0.1275 0.3013 0.3088 0.059 Uiso 1 1 calc R U
C7 C 0.3689(3) 0.40273(14) 0.23899(13) 0.0448(5) Uani 1 1 d . .
O3 O 0.0589(4) 0.54714(17) 0.2259(2) 0.1060(11) Uani 1 1 d . .
C8 C 0.3973(3) 0.45317(14) 0.31702(13) 0.0445(4) Uani 1 1 d . .
C9 C 0.2531(3) 0.49479(18) 0.34358(19) 0.0585(6) Uani 1 1 d . .
C4 C 0.2952(4) 0.25619(15) 0.22371(16) 0.0552(6) Uani 1 1 d . .
C13 C 0.5437(3) 0.45905(18) 0.36168(16) 0.0531(5) Uani 1 1 d . .
H13 H 0.6418 0.4322 0.3434 0.064 Uiso 1 1 calc R U
O1 O -0.1269(5) 0.2700(3) 0.0750(2) 0.1207(12) Uani 1 1 d . .
C16 C 0.4576(4) 0.4471(2) 0.16672(17) 0.0662(7) Uani 1 1 d . .
C2 C -0.0211(4) 0.2729(2) 0.20925(19) 0.0654(7) Uani 1 1 d . .
H2A H -0.0525 0.2174 0.2328 0.079 Uiso 1 1 calc R U
H2B H -0.1112 0.3138 0.2207 0.079 Uiso 1 1 calc R U
C5 C 0.2959(5) 0.2377(2) 0.13347(19) 0.0740(9) Uani 1 1 d . .
H5 H 0.3984 0.2240 0.1091 0.089 Uiso 1 1 calc R U
C1 C -0.0063(5) 0.2623(2) 0.1196(2) 0.0750(9) Uani 1 1 d . .
C10 C 0.2507(4) 0.5427(2) 0.4145(2) 0.0788(9) Uani 1 1 d . .
H10 H 0.1532 0.5709 0.4317 0.095 Uiso 1 1 calc R U
C12 C 0.5448(4) 0.5053(2) 0.43425(18) 0.0632(7) Uani 1 1 d . .
C6 C 0.1607(6) 0.2399(2) 0.0879(2) 0.0802(10) Uani 1 1 d . .
H6 H 0.1712 0.2267 0.0331 0.096 Uiso 1 1 calc R U
C11 C 0.3981(5) 0.5471(2) 0.4589(2) 0.0800(9) Uani 1 1 d . .
H11 H 0.3993 0.5791 0.5068 0.096 Uiso 1 1 calc R U
C15 C 0.3302(6) 0.1737(2) 0.2709(3) 0.0942(13) Uani 1 1 d . .
H15A H 0.4417 0.1532 0.2584 0.141 Uiso 1 1 calc R U
H15B H 0.2490 0.1301 0.2562 0.141 Uiso 1 1 calc R U
H15C H 0.3221 0.1855 0.3279 0.141 Uiso 1 1 calc R U
C14 C 0.7017(6) 0.5101(3) 0.4853(2) 0.0925(11) Uani 1 1 d . .
H14A H 0.7224 0.4545 0.5098 0.139 Uiso 1 1 calc R U
H14B H 0.6869 0.5531 0.5269 0.139 Uiso 1 1 calc R U
H14C H 0.7961 0.5258 0.4518 0.139 Uiso 1 1 calc R U

loop_
_atom_site_aniso_label
_atom_site_aniso_U_11
_atom_site_aniso_U_22
_atom_site_aniso_U_33
_atom_site_aniso_U_23
_atom_site_aniso_U_13
_atom_site_aniso_U_12
S1 0.0463(3) 0.0637(4) 0.0981(5) -0.0312(4) -0.0158(3) 0.0182(3)
O4 0.0504(9) 0.0444(8) 0.0702(10) -0.0100(7) -0.0024(8) 0.0117(7)
F3 0.1206(17) 0.1130(16) 0.0488(8) -0.0035(9) 0.0071(10) -0.0358(14)
F1 0.0647(10) 0.142(2) 0.0756(11) -0.0010(13) 0.0167(9) -0.0309(12)
F2 0.1270(19) 0.0698(12) 0.1010(14) 0.0295(11) -0.0150(14) -0.0242(13)
N1 0.0441(10) 0.0379(9) 0.0572(10) -0.0053(8) -0.0048(8) 0.0032(7)
O2 0.0396(10) 0.138(2) 0.138(2) -0.071(2) 0.0072(12) 0.0054(12)
C3 0.0538(13) 0.0452(11) 0.0481(10) -0.0011(9) -0.0015(9) -0.0075(10)
C7 0.0452(11) 0.0397(10) 0.0495(11) -0.0033(9) 0.0009(9) 0.0025(9)
O3 0.113(2) 0.0616(13) 0.143(2) -0.0197(15) -0.0594(19) 0.0411(14)
C8 0.0415(10) 0.0405(10) 0.0515(10) -0.0039(9) 0.0008(9) 0.0005(8)
C9 0.0487(13) 0.0522(13) 0.0746(16) -0.0206(12) -0.0043(11) 0.0059(10)
C4 0.0685(14) 0.0373(10) 0.0598(12) -0.0056(10) -0.0069(12) 0.0033(10)
C13 0.0424(11) 0.0560(13) 0.0607(12) -0.0026(11) -0.0014(9) -0.0060(10)
O1 0.125(3) 0.134(3) 0.103(2) -0.007(2) -0.056(2) -0.006(2)
C16 0.0729(18) 0.0704(17) 0.0554(13) 0.0030(12) 0.0017(12) -0.0151(14)
C2 0.0647(15) 0.0601(15) 0.0715(16) -0.0057(13) -0.0069(13) -0.0199(13)
C5 0.096(2) 0.0542(15) 0.0721(17) -0.0236(13) 0.0057(17) 0.0109(16)
C1 0.101(2) 0.0552(15) 0.0693(16) -0.0040(13) -0.0262(17) -0.0126(17)
C10 0.0682(18) 0.0742(19) 0.094(2) -0.0426(18) 0.0016(15) 0.0102(15)
C12 0.0635(16) 0.0627(15) 0.0635(14) -0.0078(12) -0.0109(12) -0.0108(13)
C6 0.116(3) 0.0632(17) 0.0610(15) -0.0196(14) -0.0083(18) -0.0055(18)
C11 0.089(2) 0.077(2) 0.0742(17) -0.0362(16) -0.0062(16) -0.0016(17)
C15 0.122(3) 0.0487(15) 0.112(3) 0.0118(18) -0.030(3) 0.0084(17)
C14 0.091(2) 0.102(3) 0.084(2) -0.012(2) -0.033(2) -0.015(2)

loop_
_atom_type_symbol
_atom_type_description
_atom_type_scat_dispersion_real
_atom_type_scat_dispersion_imag
_atom_type_scat_source
C C 0.0181 0.0091 'International Tables Vol C Tables 4.2.6.8 and 6.1.1.4'
H H 0.0000 0.0000 'International Tables Vol C Tables 4.2.6.8 and 6.1.1.4'
N N 0.0311 0.0180 'International Tables Vol C Tables 4.2.6.8 and 6.1.1.4'
O O 0.0492 0.0322 'International Tables Vol C Tables 4.2.6.8 and 6.1.1.4'
S S 0.3331 0.5567 'International Tables Vol C Tables 4.2.6.8 and 6.1.1.4'
F F 0.0727 0.0534 'International Tables Vol C Tables 4.2.6.8 and 6.1.1.4'

loop_
_geom_angle_atom_site_label_1
_geom_angle_atom_site_label_2
_geom_angle_atom_site_label_3
_geom_angle
O2 S1 O3 117.9(2)
O2 S1 N1 108.76(14)
O3 S1 N1 109.35(17)
O2 S1 C9 112.45(17)
O3 S1 C9 110.58(17)
N1 S1 C9 95.48(11)
C7 O4 C4 109.69(17)
C7 N1 C3 105.17(17)
C7 N1 S1 109.22(14)
C3 N1 S1 115.26(16)
N1 C3 C4 101.02(18)
N1 C3 C2 112.5(2)
C4 C3 C2 113.7(2)
N1 C3 H3 109.8
C4 C3 H3 109.8
C2 C3 H3 109.8
O4 C7 N1 106.22(18)
O4 C7 C8 112.41(19)
N1 C7 C8 108.13(18)
O4 C7 C16 107.5(2)
N1 C7 C16 111.3(2)
C8 C7 C16 111.2(2)
C13 C8 C9 119.8(2)
C13 C8 C7 127.7(2)
C9 C8 C7 112.5(2)
C8 C9 C10 121.8(3)
C8 C9 S1 110.31(19)
C10 C9 S1 127.9(2)
O4 C4 C3 102.63(17)
O4 C4 C15 106.7(2)
C3 C4 C15 114.8(3)
O4 C4 C5 109.8(2)
C3 C4 C5 112.2(2)
C15 C4 C5 110.3(3)
C8 C13 C12 119.9(2)
C8 C13 H13 120.0
C12 C13 H13 120.0
F1 C16 F2 106.6(3)
F1 C16 F3 108.1(3)
F2 C16 F3 107.0(3)
F1 C16 C7 110.6(2)
F2 C16 C7 111.5(3)
F3 C16 C7 112.7(2)
C1 C2 C3 113.9(3)
C1 C2 H2A 108.8
C3 C2 H2A 108.8
C1 C2 H2B 108.8
C3 C2 H2B 108.8
H2A C2 H2B 107.7
C6 C5 C4 123.7(3)
C6 C5 H5 118.1
C4 C5 H5 118.1
O1 C1 C6 121.3(4)
O1 C1 C2 121.9(4)
C6 C1 C2 116.8(3)
C11 C10 C9 117.7(3)
C11 C10 H10 121.2
C9 C10 H10 121.2
C11 C12 C13 118.9(3)
C11 C12 C14 120.3(3)
C13 C12 C14 120.8(3)
C5 C6 C1 122.8(3)
C5 C6 H6 118.6
C1 C6 H6 118.6
C10 C11 C12 121.9(3)
C10 C11 H11 119.0
C12 C11 H11 119.0
C4 C15 H15A 109.5
C4 C15 H15B 109.5
H15A C15 H15B 109.5
C4 C15 H15C 109.5
H15A C15 H15C 109.5
H15B C15 H15C 109.5
C12 C14 H14A 109.5
C12 C14 H14B 109.5
H14A C14 H14B 109.5
C12 C14 H14C 109.5
H14A C14 H14C 109.5
H14B C14 H14C 109.5

loop_
_geom_bond_atom_site_label_1
_geom_bond_atom_site_label_2
_geom_bond_distance
S1 O2 1.418(3)
S1 O3 1.419(3)
S1 N1 1.678(2)
S1 C9 1.741(3)
O4 C7 1.407(3)
O4 C4 1.456(3)
F3 C16 1.323(4)
F1 C16 1.319(4)
F2 C16 1.320(4)
N1 C7 1.479(3)
N1 C3 1.501(3)
C3 C4 1.502(4)
C3 C2 1.518(3)
C3 H3 0.9800
C7 C8 1.519(3)
C7 C16 1.542(4)
C8 C13 1.376(3)
C8 C9 1.381(3)
C9 C10 1.382(4)
C4 C15 1.513(4)
C4 C5 1.515(4)
C13 C12 1.392(4)
C13 H13 0.9300
O1 C1 1.210(5)
C2 C1 1.492(5)
C2 H2A 0.9700
C2 H2B 0.9700
C5 C6 1.308(5)
C5 H5 0.9300
C1 C6 1.463(6)
C10 C11 1.380(5)
C10 H10 0.9300
C12 C11 1.389(5)
C12 C14 1.503(4)
C6 H6 0.9300
C11 H11 0.9300
C15 H15A 0.9600
C15 H15B 0.9600
C15 H15C 0.9600
C14 H14A 0.9600
C14 H14B 0.9600
C14 H14C 0.9600

loop_
_geom_torsion_atom_site_label_1
_geom_torsion_atom_site_label_2
_geom_torsion_atom_site_label_3
_geom_torsion_atom_site_label_4
_geom_torsion
O2 S1 N1 C7 -135.2(2)
O3 S1 N1 C7 94.8(2)
C9 S1 N1 C7 -19.2(2)
O2 S1 N1 C3 -17.1(2)
O3 S1 N1 C3 -147.1(2)
C9 S1 N1 C3 98.87(19)
C7 N1 C3 C4 -34.6(2)
S1 N1 C3 C4 -154.98(15)
C7 N1 C3 C2 -156.2(2)
S1 N1 C3 C2 83.4(2)
C4 O4 C7 N1 6.9(2)
C4 O4 C7 C8 125.0(2)
C4 O4 C7 C16 -112.4(2)
C3 N1 C7 O4 18.0(2)
S1 N1 C7 O4 142.28(15)
C3 N1 C7 C8 -102.9(2)
S1 N1 C7 C8 21.4(2)
C3 N1 C7 C16 134.7(2)
S1 N1 C7 C16 -101.0(2)
O4 C7 C8 C13 47.9(3)
N1 C7 C8 C13 164.8(2)
C16 C7 C8 C13 -72.7(3)
O4 C7 C8 C9 -130.6(2)
N1 C7 C8 C9 -13.6(3)
C16 C7 C8 C9 108.9(3)
C13 C8 C9 C10 -0.1(4)
C7 C8 C9 C10 178.5(3)
C13 C8 C9 S1 -178.6(2)
C7 C8 C9 S1 0.0(3)
O2 S1 C9 C8 124.3(2)
O3 S1 C9 C8 -101.7(3)
N1 S1 C9 C8 11.4(2)
O2 S1 C9 C10 -54.1(4)
O3 S1 C9 C10 80.0(4)
N1 S1 C9 C10 -167.0(3)
C7 O4 C4 C3 -28.8(2)
C7 O4 C4 C15 -149.9(3)
C7 O4 C4 C5 90.6(2)
N1 C3 C4 O4 38.0(2)
C2 C3 C4 O4 158.7(2)
N1 C3 C4 C15 153.3(3)
C2 C3 C4 C15 -86.0(3)
N1 C3 C4 C5 -79.8(3)
C2 C3 C4 C5 40.9(3)
C9 C8 C13 C12 1.4(4)
C7 C8 C13 C12 -177.0(2)
O4 C7 C16 F1 -63.7(3)
N1 C7 C16 F1 -179.6(2)
C8 C7 C16 F1 59.7(3)
O4 C7 C16 F2 177.8(2)
N1 C7 C16 F2 61.9(3)
C8 C7 C16 F2 -58.8(3)
O4 C7 C16 F3 57.5(3)
N1 C7 C16 F3 -58.4(3)
C8 C7 C16 F3 -179.0(2)
N1 C3 C2 C1 66.4(3)
C4 C3 C2 C1 -47.6(3)
O4 C4 C5 C6 -132.1(3)
C3 C4 C5 C6 -18.7(4)
C15 C4 C5 C6 110.6(4)
C3 C2 C1 O1 -151.6(3)
C3 C2 C1 C6 30.0(4)
C8 C9 C10 C11 -0.5(5)
S1 C9 C10 C11 177.7(3)
C8 C13 C12 C11 -2.0(4)
C8 C13 C12 C14 178.0(3)
C4 C5 C6 C1 1.2(6)
O1 C1 C6 C5 174.6(4)
C2 C1 C6 C5 -7.0(5)
C9 C10 C11 C12 -0.1(6)
C13 C12 C11 C10 1.4(6)
C14 C12 C11 C10 -178.6(4)

loop_
_platon_squeeze_void_nr
_platon_squeeze_void_average_x
_platon_squeeze_void_average_y
_platon_squeeze_void_average_z
_platon_squeeze_void_volume
_platon_squeeze_void_count_electrons
1 -0.058 0.250 0.500 212.9 54.8
2 0.008 0.750 0.000 212.9 54.5
